data_4320751
loop_
_publ_author_name
'Weijiang He'
'Fang Liu'
'Chunying Duan'
'Zijian Guo'
'Shaozhen Zhou'
'Yongjiang Liu'
'Longgen Zhu'

_publ_section_title
;
 Construction of a Square-Planar Molecular Box: Self-Assembly of
 Palladium(II) Complexes of
 3,6,9,16,19,22-Hexaazatricyclo[22.2.2.211,14]triacon
 -11,13,24,26(1),27,29-hexaene through Hydrogen-Bonding Interactions
;
_journal_name_full 'Inorganic Chemistry'
_journal_page_first 7065
_journal_page_last 7071
_journal_paper_doi 10.1021/ic010101d
_journal_volume 40
_journal_year 2001
_chemical_formula_sum 'C52 H88 N16 O26 Pd4'
_chemical_formula_weight 1778.98
_chemical_name_systematic
;
  ?
;
_space_group_IT_number 2
_symmetry_cell_setting triclinic
_symmetry_space_group_name_Hall '-P 1'
_symmetry_space_group_name_H-M 'P -1'
_atom_sites_solution_hydrogens geom
_atom_sites_solution_primary direct
_atom_sites_solution_secondary difmap
_audit_creation_method SHELXL-97
_cell_angle_alpha 93.30(3)
_cell_angle_beta 90.63(3)
_cell_angle_gamma 104.05(3)
_cell_formula_units_Z 1
_cell_length_a 9.6960(19)
_cell_length_b 13.320(3)
_cell_length_c 14.605(3)
_cell_measurement_temperature 293(2)
_cell_volume 1826.2(7)
_computing_cell_refinement 'HKL Scalepack (Otwinowski & Minor, 1997)'
_computing_data_collection 'KappaCCD (Nonius B. V., 1998)'
_computing_data_reduction 'HKL Denzo (Otwinowski & Minor, 1997) & maXus (Mackay et al., 1998)'
_computing_molecular_graphics 'Bruker SHELXTL V5.1 (Sheldrick, 1998)'
_computing_publication_material 'SHELXL-97 (Sheldrick, 1997)'
_computing_structure_refinement 'SHELXL-97 (Sheldrick, 1997)'
_computing_structure_solution 'SHELXS-97 (Sheldrick, 1997)'
_diffrn_ambient_temperature 293(2)
_diffrn_measured_fraction_theta_full 0.986
_diffrn_measured_fraction_theta_max 0.986
_diffrn_measurement_device_type 'NONIUS KappaCCD'
_diffrn_measurement_method CCD
_diffrn_radiation_monochromator graphite
_diffrn_radiation_source 'fine-focus sealed tube'
_diffrn_radiation_type MoK\a
_diffrn_radiation_wavelength 0.71073
_diffrn_reflns_av_R_equivalents 0.0546
_diffrn_reflns_av_sigmaI/netI 0.0610
_diffrn_reflns_limit_h_max 12
_diffrn_reflns_limit_h_min -12
_diffrn_reflns_limit_k_max 17
_diffrn_reflns_limit_k_min -17
_diffrn_reflns_limit_l_max 19
_diffrn_reflns_limit_l_min -19
_diffrn_reflns_number 31071
_diffrn_reflns_theta_full 27.82
_diffrn_reflns_theta_max 27.82
_diffrn_reflns_theta_min 3.49
_exptl_absorpt_coefficient_mu 1.054
_exptl_crystal_colour colourless
_exptl_crystal_density_diffrn 1.618
_exptl_crystal_density_method 'not measured'
_exptl_crystal_description block
_exptl_crystal_F_000 904
_exptl_crystal_size_max 0.2
_exptl_crystal_size_mid 0.2
_exptl_crystal_size_min 0.1
_refine_diff_density_max 1.036
_refine_diff_density_min -0.812
_refine_diff_density_rms 0.111
_refine_ls_extinction_method none
_refine_ls_goodness_of_fit_ref 1.030
_refine_ls_hydrogen_treatment mixed
_refine_ls_matrix_type full
_refine_ls_number_parameters 464
_refine_ls_number_reflns 8529
_refine_ls_number_restraints 78
_refine_ls_restrained_S_all 1.038
_refine_ls_R_factor_all 0.0847
_refine_ls_R_factor_gt 0.0496
_refine_ls_shift/su_max 0.001
_refine_ls_shift/su_mean 0.000
_refine_ls_structure_factor_coef Fsqd
_refine_ls_weighting_details 'calc w=1/[\s^2^(Fo^2^)+(0.0831P)^2^+0.7454P] where P=(Fo^2^+2Fc^2^)/3'
_refine_ls_weighting_scheme calc
_refine_ls_wR_factor_gt 0.1304
_refine_ls_wR_factor_ref 0.1473
_reflns_number_gt 5859
_reflns_number_total 8529
_reflns_threshold_expression >2sigma(I)
_cod_data_source_file ic010101d_3.cif
_cod_data_source_block pd1
_cod_original_cell_volume 1826.2(6)
_cod_database_code 4320751

loop_
_symmetry_equiv_pos_as_xyz
'x, y, z'
'-x, -y, -z'

loop_
_atom_site_label
_atom_site_type_symbol
_atom_site_fract_x
_atom_site_fract_y
_atom_site_fract_z
_atom_site_U_iso_or_equiv
_atom_site_adp_type
_atom_site_occupancy
_atom_site_symmetry_multiplicity
_atom_site_calc_flag
_atom_site_refinement_flags
_atom_site_disorder_assembly
_atom_site_disorder_group
Pd1 Pd 0.54343(4) -0.18149(3) 0.85958(2) 0.03816(12) Uani 1 1 d . . .
Pd2 Pd 0.29294(4) -0.68508(3) 0.72385(2) 0.03678(12) Uani 1 1 d . . .
O1 O 0.3637(4) -0.7379(3) 0.8384(2) 0.0478(8) Uani 1 1 d . . .
O3 O 0.3724(4) -0.7900(3) 1.0188(2) 0.0460(8) Uani 1 1 d . . .
O2 O 0.2060(6) -0.8866(3) 0.8214(3) 0.0974(19) Uani 1 1 d . . .
O4 O 0.3993(6) -0.9377(3) 0.9528(3) 0.0963(19) Uani 1 1 d . . .
N1 N 0.7287(4) -0.1710(3) 0.7903(3) 0.0485(10) Uani 1 1 d . . .
H1C H 0.7796 -0.1046 0.8035 0.058 Uiso 1 1 calc R . .
N2 N 0.4630(5) -0.1597(3) 0.7383(3) 0.0475(10) Uani 1 1 d . . .
H2C H 0.4164 -0.2229 0.7125 0.057 Uiso 1 1 calc R . .
N3 N 0.3552(4) -0.1592(3) 0.9099(3) 0.0442(9) Uani 1 1 d . . .
H3C H 0.3795 -0.0949 0.9390 0.053 Uiso 1 1 calc R . .
N4 N 0.0897(4) -0.6935(3) 0.7683(3) 0.0475(10) Uani 1 1 d . . .
H4C H 0.0449 -0.7620 0.7609 0.057 Uiso 1 1 calc R . .
N5 N 0.2286(4) -0.6287(4) 0.6119(3) 0.0477(10) Uani 1 1 d . . .
H5C H 0.2509 -0.5583 0.6201 0.057 Uiso 1 1 calc R . .
N6 N 0.4671(4) -0.6920(4) 0.6483(3) 0.0478(10) Uani 1 1 d . . .
H6A H 0.4500 -0.7598 0.6279 0.057 Uiso 1 1 calc R . .
C1 C 0.6920(6) -0.1751(5) 0.6903(4) 0.0616(15) Uani 1 1 d . . .
H1A H 0.7761 -0.1449 0.6566 0.074 Uiso 1 1 calc R . .
H1B H 0.6558 -0.2465 0.6671 0.074 Uiso 1 1 calc R . .
C2 C 0.5819(7) -0.1157(5) 0.6782(4) 0.0657(16) Uani 1 1 d . . .
H2A H 0.6208 -0.0428 0.6955 0.079 Uiso 1 1 calc R . .
H2B H 0.5489 -0.1224 0.6147 0.079 Uiso 1 1 calc R . .
C3 C 0.3555(6) -0.0975(4) 0.7559(4) 0.0553(14) Uani 1 1 d . . .
H3A H 0.4024 -0.0265 0.7755 0.066 Uiso 1 1 calc R . .
H3B H 0.2992 -0.0972 0.7007 0.066 Uiso 1 1 calc R . .
C4 C 0.2633(6) -0.1478(4) 0.8296(4) 0.0574(14) Uani 1 1 d . . .
H4A H 0.2075 -0.2155 0.8067 0.069 Uiso 1 1 calc R . .
H4B H 0.1984 -0.1059 0.8485 0.069 Uiso 1 1 calc R . .
C5 C 0.2755(6) -0.2267(4) 0.9795(4) 0.0545(13) Uani 1 1 d . . .
H5A H 0.1940 -0.2008 0.9977 0.065 Uiso 1 1 calc R . .
H5B H 0.3364 -0.2222 1.0334 0.065 Uiso 1 1 calc R . .
C6 C 0.2250(5) -0.3380(4) 0.9457(4) 0.0447(11) Uani 1 1 d . . .
C7 C 0.0845(6) -0.3772(4) 0.9162(4) 0.0560(14) Uani 1 1 d . . .
H7A H 0.0238 -0.3328 0.9157 0.067 Uiso 1 1 calc R . .
C8 C 0.0324(6) -0.4806(4) 0.8877(4) 0.0504(12) Uani 1 1 d . . .
H8A H -0.0618 -0.5044 0.8674 0.060 Uiso 1 1 calc R . .
C9 C 0.1193(5) -0.5488(4) 0.8890(4) 0.0479(12) Uani 1 1 d . . .
C10 C 0.2628(6) -0.5091(4) 0.9209(4) 0.0519(13) Uani 1 1 d . . .
H10A H 0.3234 -0.5535 0.9235 0.062 Uiso 1 1 calc R . .
C11 C 0.3120(6) -0.4069(4) 0.9478(4) 0.0552(13) Uani 1 1 d . . .
H11A H 0.4061 -0.3825 0.9680 0.066 Uiso 1 1 calc R . .
C12 C 0.0612(6) -0.6629(4) 0.8641(4) 0.0537(13) Uani 1 1 d . . .
H12A H 0.1032 -0.7023 0.9055 0.064 Uiso 1 1 calc R . .
H12B H -0.0407 -0.6806 0.8728 0.064 Uiso 1 1 calc R . .
C13 C 0.0179(6) -0.6427(5) 0.6991(4) 0.0656(16) Uani 1 1 d . . .
H13A H 0.0400 -0.5684 0.7132 0.079 Uiso 1 1 calc R . .
H13B H -0.0845 -0.6692 0.7008 0.079 Uiso 1 1 calc R . .
C14 C 0.0701(6) -0.6659(5) 0.6048(4) 0.0597(15) Uani 1 1 d . . .
H14A H 0.0422 -0.7397 0.5881 0.072 Uiso 1 1 calc R . .
H14B H 0.0315 -0.6296 0.5591 0.072 Uiso 1 1 calc R . .
C15 C 0.3088(6) -0.6574(5) 0.5332(4) 0.0588(14) Uani 1 1 d . . .
H15A H 0.2726 -0.7301 0.5140 0.071 Uiso 1 1 calc R . .
H15B H 0.2998 -0.6162 0.4819 0.071 Uiso 1 1 calc R . .
C16 C 0.4593(6) -0.6373(6) 0.5640(4) 0.0652(16) Uani 1 1 d . . .
H16A H 0.4983 -0.5634 0.5762 0.078 Uiso 1 1 calc R . .
H16B H 0.5145 -0.6618 0.5165 0.078 Uiso 1 1 calc R . .
C17 C 0.6130(5) -0.6699(4) 0.6920(4) 0.0544(13) Uani 1 1 d . . .
H17A H 0.6104 -0.7122 0.7441 0.065 Uiso 1 1 calc R . .
H17B H 0.6780 -0.6892 0.6482 0.065 Uiso 1 1 calc R . .
C18 C 0.6675(5) -0.5584(4) 0.7234(4) 0.0486(12) Uani 1 1 d . . .
C19 C 0.7741(6) -0.4920(4) 0.6748(4) 0.0517(13) Uani 1 1 d . . .
H19A H 0.8098 -0.5177 0.6220 0.062 Uiso 1 1 calc R . .
C20 C 0.8247(5) -0.3910(4) 0.7044(4) 0.0496(12) Uani 1 1 d . . .
H20A H 0.8959 -0.3492 0.6718 0.060 Uiso 1 1 calc R . .
C21 C 0.7736(5) -0.3483(4) 0.7819(3) 0.0467(12) Uani 1 1 d . . .
C22 C 0.6708(6) -0.4134(5) 0.8312(4) 0.0535(13) Uani 1 1 d . . .
H22A H 0.6357 -0.3872 0.8841 0.064 Uiso 1 1 calc R . .
C23 C 0.6203(5) -0.5163(5) 0.8025(4) 0.0538(13) Uani 1 1 d . . .
H23A H 0.5526 -0.5586 0.8371 0.065 Uiso 1 1 calc R . .
C24 C 0.8295(5) -0.2364(4) 0.8127(4) 0.0542(13) Uani 1 1 d . . .
H24A H 0.9193 -0.2098 0.7836 0.065 Uiso 1 1 calc R . .
H24B H 0.8474 -0.2309 0.8785 0.065 Uiso 1 1 calc R . .
C25 C 0.3053(5) -0.8268(4) 0.8622(3) 0.0435(11) Uani 1 1 d . . .
C26 C 0.3643(6) -0.8569(4) 0.9519(3) 0.0455(11) Uani 1 1 d . . .
N11 N 0.2410(6) 0.6361(4) 0.6001(4) 0.0703(14) Uani 1 1 d U . .
O12 O 0.134(2) 0.569(2) 0.5644(17) 0.080(4) Uani 0.56(3) 1 d PU A 1
O11 O 0.2724(19) 0.7285(9) 0.5784(14) 0.099(5) Uani 0.56(3) 1 d PU A 1
O13 O 0.342(4) 0.607(3) 0.635(2) 0.083(5) Uani 0.56(3) 1 d PU A 1
O11' O 0.207(2) 0.7182(13) 0.6261(17) 0.101(5) Uani 0.44(3) 1 d PU A 2
O12' O 0.177(3) 0.576(3) 0.5415(19) 0.078(5) Uani 0.44(3) 1 d PU A 2
O13' O 0.319(4) 0.615(4) 0.657(2) 0.078(6) Uani 0.44(3) 1 d PU A 2
N21 N 0.955(2) 0.0397(13) 0.9206(13) 0.151(5) Uiso 0.50 1 d PDU B 1
O21 O 0.879(3) 0.0523(18) 0.8611(14) 0.201(9) Uiso 0.50 1 d PDU B 1
O22 O 1.0058(17) 0.1098(11) 0.9747(11) 0.151(5) Uiso 0.50 1 d PDU . 1
O23 O 0.9784(16) -0.0409(11) 0.9327(11) 0.147(5) Uiso 0.50 1 d PDU . 1
O6W O 0.409(2) 0.0984(15) 0.5746(14) 0.149(5) Uiso 0.50 1 d PU C 1
N21' N 0.3891(17) 0.0546(16) 0.5448(18) 0.174(7) Uiso 0.50 1 d PDU D 2
O22' O 0.5042(16) 0.0965(13) 0.5686(13) 0.155(6) Uiso 0.50 1 d PDU D 2
O21' O 0.2964(17) 0.0921(14) 0.5674(13) 0.171(6) Uiso 0.50 1 d PDU D 2
O23' O 0.367(2) -0.0328(14) 0.5104(15) 0.210(8) Uiso 0.50 1 d PDU D 2
O5W O 0.901(2) 0.0198(17) 0.8851(16) 0.150(5) Uiso 0.50 1 d PU E 2
O1W O 0.0296(13) -0.1765(10) 0.5852(9) 0.116(4) Uiso 0.50 1 d P . .
H1WA H 0.0749 -0.1515 0.5348 1.080 Uiso 0.50 1 d PR . .
H1WB H -0.0647 -0.2012 0.5754 1.080 Uiso 0.50 1 d PR . .
O2W O 0.147(2) -0.1198(18) 0.3474(16) 0.220(9) Uiso 0.50 1 d P . .
H2WA H 0.2014 -0.1129 0.3988 1.080 Uiso 0.50 1 d PR . .
H2WB H 0.0739 -0.0922 0.3338 1.080 Uiso 0.50 1 d PR . .
O3W O -0.0513(17) -0.0105(13) 0.3290(12) 0.160(6) Uiso 0.50 1 d P . .
H3WA H -0.0119 0.0467 0.2996 1.080 Uiso 0.50 1 d PR . .
H3WB H -0.1152 -0.0509 0.3638 1.080 Uiso 0.50 1 d PR . .
O4W O 0.707(2) 0.1255(15) 0.8071(13) 0.181(7) Uiso 0.50 1 d P . .
H4WA H 0.7886 0.1550 0.7797 1.080 Uiso 0.50 1 d PR . .
H4WB H 0.6845 0.0677 0.8384 1.080 Uiso 0.50 1 d PR . .

loop_
_atom_site_aniso_label
_atom_site_aniso_U_11
_atom_site_aniso_U_22
_atom_site_aniso_U_33
_atom_site_aniso_U_23
_atom_site_aniso_U_13
_atom_site_aniso_U_12
Pd1 0.0470(2) 0.0373(2) 0.0307(2) 0.00249(15) -0.00600(15) 0.01139(15)
Pd2 0.0397(2) 0.0402(2) 0.0330(2) 0.00397(15) -0.00510(14) 0.01456(15)
O1 0.052(2) 0.047(2) 0.0428(19) 0.0102(16) -0.0131(15) 0.0085(15)
O3 0.066(2) 0.0413(19) 0.0342(18) 0.0004(15) -0.0098(15) 0.0203(16)
O2 0.133(4) 0.056(3) 0.081(3) 0.015(2) -0.064(3) -0.020(3)
O4 0.176(5) 0.051(3) 0.074(3) -0.020(2) -0.062(3) 0.060(3)
N1 0.048(2) 0.051(3) 0.045(2) 0.004(2) -0.0018(19) 0.0084(18)
N2 0.057(3) 0.046(2) 0.039(2) 0.0031(19) -0.0090(19) 0.0130(19)
N3 0.049(2) 0.038(2) 0.046(2) -0.0011(18) -0.0021(18) 0.0120(17)
N4 0.047(2) 0.046(2) 0.051(3) 0.002(2) 0.0040(19) 0.0128(18)
N5 0.052(2) 0.055(3) 0.039(2) 0.0071(19) -0.0105(19) 0.0189(19)
N6 0.046(2) 0.055(3) 0.045(2) -0.001(2) -0.0024(19) 0.0183(19)
C1 0.067(4) 0.082(4) 0.041(3) 0.011(3) 0.008(3) 0.025(3)
C2 0.079(4) 0.079(4) 0.043(3) 0.023(3) 0.007(3) 0.022(3)
C3 0.066(3) 0.054(3) 0.052(3) 0.015(3) -0.011(3) 0.023(3)
C4 0.055(3) 0.054(3) 0.067(4) 0.004(3) -0.012(3) 0.020(2)
C5 0.061(3) 0.060(3) 0.046(3) 0.001(3) 0.014(3) 0.020(3)
C6 0.045(3) 0.047(3) 0.044(3) 0.007(2) 0.007(2) 0.013(2)
C7 0.066(4) 0.053(3) 0.059(3) 0.013(3) 0.021(3) 0.031(3)
C8 0.046(3) 0.053(3) 0.054(3) 0.003(2) 0.008(2) 0.015(2)
C9 0.050(3) 0.051(3) 0.045(3) 0.009(2) 0.012(2) 0.015(2)
C10 0.056(3) 0.051(3) 0.055(3) 0.009(3) 0.009(2) 0.024(2)
C11 0.047(3) 0.059(4) 0.061(4) 0.006(3) 0.006(3) 0.015(2)
C12 0.053(3) 0.053(3) 0.058(3) 0.009(3) 0.015(3) 0.016(2)
C13 0.050(3) 0.084(4) 0.072(4) 0.009(3) -0.006(3) 0.034(3)
C14 0.053(3) 0.073(4) 0.055(3) 0.001(3) -0.022(3) 0.023(3)
C15 0.066(4) 0.075(4) 0.036(3) 0.004(3) -0.005(2) 0.020(3)
C16 0.063(4) 0.093(5) 0.043(3) 0.010(3) 0.003(3) 0.023(3)
C17 0.043(3) 0.062(3) 0.063(4) -0.002(3) -0.002(2) 0.024(2)
C18 0.035(2) 0.059(3) 0.056(3) 0.005(3) -0.003(2) 0.019(2)
C19 0.053(3) 0.066(4) 0.043(3) 0.002(3) 0.002(2) 0.029(3)
C20 0.041(3) 0.065(4) 0.045(3) 0.006(3) 0.002(2) 0.016(2)
C21 0.037(2) 0.058(3) 0.046(3) 0.001(2) -0.004(2) 0.015(2)
C22 0.053(3) 0.065(4) 0.043(3) -0.004(3) 0.003(2) 0.018(3)
C23 0.043(3) 0.061(4) 0.056(3) 0.006(3) 0.007(2) 0.010(2)
C24 0.043(3) 0.063(4) 0.056(3) 0.002(3) -0.002(2) 0.014(2)
C25 0.057(3) 0.036(3) 0.038(3) -0.003(2) -0.009(2) 0.013(2)
C26 0.061(3) 0.035(3) 0.040(3) 0.000(2) -0.013(2) 0.012(2)
N11 0.082(4) 0.062(3) 0.067(3) -0.006(3) -0.017(3) 0.021(3)
O12 0.073(9) 0.071(6) 0.089(11) -0.008(8) -0.011(7) 0.005(7)
O11 0.113(9) 0.050(5) 0.131(11) -0.004(6) -0.016(8) 0.016(6)
O13 0.086(9) 0.092(9) 0.073(13) 0.000(10) -0.012(8) 0.026(7)
O11' 0.113(10) 0.066(7) 0.121(11) -0.026(8) -0.019(8) 0.022(7)
O12' 0.079(12) 0.077(8) 0.067(10) -0.015(8) -0.013(8) 0.001(10)
O13' 0.098(13) 0.077(8) 0.060(12) -0.005(9) -0.025(10) 0.027(9)

loop_
_atom_type_symbol
_atom_type_description
_atom_type_scat_dispersion_real
_atom_type_scat_dispersion_imag
_atom_type_scat_source
C C 0.0033 0.0016 'International Tables Vol C Tables 4.2.6.8 and 6.1.1.4'
H H 0.0000 0.0000 'International Tables Vol C Tables 4.2.6.8 and 6.1.1.4'
N N 0.0061 0.0033 'International Tables Vol C Tables 4.2.6.8 and 6.1.1.4'
O O 0.0106 0.0060 'International Tables Vol C Tables 4.2.6.8 and 6.1.1.4'
Pd Pd -0.9988 1.0072 'International Tables Vol C Tables 4.2.6.8 and 6.1.1.4'

loop_
_geom_angle_atom_site_label_1
_geom_angle_atom_site_label_2
_geom_angle_atom_site_label_3
_geom_angle
_geom_angle_site_symmetry_1
_geom_angle_site_symmetry_3
_geom_angle_publ_flag
N2 Pd1 O3 177.35(15) . 2_647 ?
N2 Pd1 N1 84.52(17) . . ?
O3 Pd1 N1 94.25(16) 2_647 . ?
N2 Pd1 N3 84.68(17) . . ?
O3 Pd1 N3 96.94(15) 2_647 . ?
N1 Pd1 N3 164.98(17) . . ?
N5 Pd2 O1 178.04(15) . . ?
N5 Pd2 N6 84.08(17) . . ?
O1 Pd2 N6 95.21(16) . . ?
N5 Pd2 N4 85.01(18) . . ?
O1 Pd2 N4 96.02(16) . . ?
N6 Pd2 N4 165.03(17) . . ?
C25 O1 Pd2 119.8(3) . . ?
C26 O3 Pd1 117.9(3) . 2_647 ?
C1 N1 C24 113.5(4) . . ?
C1 N1 Pd1 107.1(3) . . ?
C24 N1 Pd1 121.2(3) . . ?
C2 N2 C3 117.0(4) . . ?
C2 N2 Pd1 108.6(3) . . ?
C3 N2 Pd1 107.3(3) . . ?
C5 N3 C4 113.0(4) . . ?
C5 N3 Pd1 121.4(3) . . ?
C4 N3 Pd1 107.6(3) . . ?
C12 N4 C13 112.6(4) . . ?
C12 N4 Pd2 122.0(3) . . ?
C13 N4 Pd2 106.8(3) . . ?
C15 N5 C14 116.6(4) . . ?
C15 N5 Pd2 108.3(3) . . ?
C14 N5 Pd2 107.4(3) . . ?
C16 N6 C17 114.2(4) . . ?
C16 N6 Pd2 107.8(3) . . ?
C17 N6 Pd2 121.3(3) . . ?
C2 C1 N1 108.2(5) . . ?
N2 C2 C1 107.0(5) . . ?
C4 C3 N2 106.6(4) . . ?
C3 C4 N3 109.2(4) . . ?
N3 C5 C6 113.5(4) . . ?
C11 C6 C7 117.7(5) . . ?
C11 C6 C5 122.2(5) . . ?
C7 C6 C5 120.0(5) . . ?
C8 C7 C6 121.7(5) . . ?
C9 C8 C7 120.5(5) . . ?
C8 C9 C10 117.8(5) . . ?
C8 C9 C12 120.9(5) . . ?
C10 C9 C12 121.1(5) . . ?
C11 C10 C9 120.5(5) . . ?
C10 C11 C6 121.7(5) . . ?
N4 C12 C9 113.1(4) . . ?
N4 C13 C14 108.6(4) . . ?
N5 C14 C13 105.4(4) . . ?
C16 C15 N5 107.1(4) . . ?
C15 C16 N6 108.7(5) . . ?
C18 C17 N6 112.4(4) . . ?
C23 C18 C19 117.1(5) . . ?
C23 C18 C17 122.0(5) . . ?
C19 C18 C17 120.9(5) . . ?
C20 C19 C18 120.6(5) . . ?
C19 C20 C21 122.0(5) . . ?
C20 C21 C22 117.8(5) . . ?
C20 C21 C24 121.2(5) . . ?
C22 C21 C24 121.0(5) . . ?
C23 C22 C21 120.6(5) . . ?
C22 C23 C18 121.8(5) . . ?
C21 C24 N1 112.8(4) . . ?
O2 C25 O1 124.8(5) . . ?
O2 C25 C26 119.9(5) . . ?
O1 C25 C26 115.2(4) . . ?
O4 C26 O3 126.6(5) . . ?
O4 C26 C25 119.2(4) . . ?
O3 C26 C25 114.2(4) . . ?
O12' N11 O13' 124(3) . . ?
O12' N11 O13 113(2) . . ?
O13' N11 O13 19(2) . . ?
O12' N11 O11 114.2(18) . . ?
O13' N11 O11 115(2) . . ?
O13 N11 O11 114(2) . . ?
O12' N11 O11' 123.4(19) . . ?
O13' N11 O11' 110(2) . . ?
O13 N11 O11' 123.8(18) . . ?
O11 N11 O11' 44.1(8) . . ?
O12' N11 O12 24.5(14) . . ?
O13' N11 O12 122(3) . . ?
O13 N11 O12 120(2) . . ?
O11 N11 O12 122.3(15) . . ?
O11' N11 O12 111.0(14) . . ?
O21 N21 O23 123.2(15) . . ?
O21 N21 O22 119.9(15) . . ?
O23 N21 O22 116.9(14) . . ?
N21 O22 O23 99.3(14) . 2_757 ?
N21 O23 O22 136.1(16) . 2_757 ?
O22' N21' O21' 118.3(16) . . ?
O22' N21' O23' 118.7(15) . . ?
O21' N21' O23' 122.0(16) . . ?

loop_
_geom_bond_atom_site_label_1
_geom_bond_atom_site_label_2
_geom_bond_distance
_geom_bond_site_symmetry_2
_geom_bond_publ_flag
Pd1 N2 1.992(4) . ?
Pd1 O3 2.040(3) 2_647 ?
Pd1 N1 2.051(4) . ?
Pd1 N3 2.056(4) . ?
Pd2 N5 1.993(4) . ?
Pd2 O1 2.027(3) . ?
Pd2 N6 2.045(4) . ?
Pd2 N4 2.061(4) . ?
O1 C25 1.252(6) . ?
O3 C26 1.272(6) . ?
O3 Pd1 2.040(3) 2_647 ?
O2 C25 1.216(6) . ?
O4 C26 1.205(6) . ?
N1 C1 1.494(7) . ?
N1 C24 1.504(7) . ?
N2 C2 1.481(7) . ?
N2 C3 1.497(7) . ?
N3 C5 1.490(7) . ?
N3 C4 1.503(7) . ?
N4 C12 1.483(7) . ?
N4 C13 1.502(7) . ?
N5 C15 1.478(7) . ?
N5 C14 1.496(7) . ?
N6 C16 1.477(7) . ?
N6 C17 1.500(6) . ?
C1 C2 1.490(8) . ?
C3 C4 1.489(8) . ?
C5 C6 1.497(7) . ?
C6 C11 1.390(7) . ?
C6 C7 1.389(7) . ?
C7 C8 1.385(8) . ?
C8 C9 1.381(7) . ?
C9 C10 1.426(7) . ?
C9 C12 1.509(7) . ?
C10 C11 1.362(8) . ?
C13 C14 1.513(8) . ?
C15 C16 1.478(8) . ?
C17 C18 1.494(8) . ?
C18 C23 1.386(8) . ?
C18 C19 1.414(7) . ?
C19 C20 1.359(8) . ?
C20 C21 1.388(7) . ?
C21 C22 1.390(7) . ?
C21 C24 1.497(7) . ?
C22 C23 1.378(8) . ?
C25 C26 1.536(6) . ?
N11 O12' 1.20(3) . ?
N11 O13' 1.20(4) . ?
N11 O13 1.25(4) . ?
N11 O11 1.254(14) . ?
N11 O11' 1.257(17) . ?
N11 O12 1.27(2) . ?
N21 O21 1.174(9) . ?
N21 O23 1.175(9) . ?
N21 O22 1.193(9) . ?
O22 O23 1.70(2) 2_757 ?
O23 O22 1.70(2) 2_757 ?
N21' O22' 1.160(9) . ?
N21' O21' 1.171(9) . ?
N21' O23' 1.210(9) . ?
